data_7010027
loop_
_publ_author_name
'Lee, Hyosun'
'Bridgewater, Brian M.'
'Parkin, Gerard'

_publ_section_title
;
 Influence of a [Me2Si] ansa bridge on the barrier to rotation about
 the Zr--phenyl bond and on the generation and reactivity of benzyne
 intermediates: comparison of the structures and reactivity of
 [Me2Si(C5Me4)2]Zr(Ph)X and Cp*2Zr(Ph)X (X&#x2005;=&#x2005;H, Cl, Ph)
;
_journal_issue 24
_journal_name_full 'Journal of the Chemical Society, Dalton Transactions'
_journal_page_first 4490
_journal_paper_doi 10.1039/b005117i
_journal_year 2000
_chemical_formula_sum 'C28 H38 Si Zr'
_chemical_formula_weight 493.89
_chemical_name_systematic
; 
 ? 
;
_space_group_IT_number 14
_symmetry_cell_setting monoclinic
_symmetry_space_group_name_Hall '-P 2yn'
_symmetry_space_group_name_H-M 'P 1 21/n 1'
_atom_sites_solution_hydrogens geom
_atom_sites_solution_primary direct
_atom_sites_solution_secondary difmap
_audit_creation_method SHELXL-97
_cell_angle_alpha 90.00
_cell_angle_beta 100.838(2)
_cell_angle_gamma 90.00
_cell_formula_units_Z 4
_cell_length_a 10.4751(10)
_cell_length_b 13.9980(13)
_cell_length_c 16.7840(15)
_cell_measurement_temperature 208(2)
_cell_volume 2417.1(4)
_computing_cell_refinement 'Bruker SMART'
_computing_data_collection 'Bruker SMART'
_computing_data_reduction 'Bruker SHELXTL'
_computing_molecular_graphics 'Bruker SHELXTL'
_computing_publication_material 'Bruker SHELXTL'
_computing_structure_refinement 'SHELXL-97 (Sheldrick, 1997)'
_computing_structure_solution 'SHELXS-97 (Sheldrick, 1990)'
_diffrn_ambient_temperature 208(2)
_diffrn_measured_fraction_theta_full 0.929
_diffrn_measured_fraction_theta_max 0.929
_diffrn_measurement_device_type 'CCD area detector'
_diffrn_measurement_method 'phi and omega scans'
_diffrn_radiation_monochromator graphite
_diffrn_radiation_source 'fine-focus sealed tube'
_diffrn_radiation_type MoK\a
_diffrn_radiation_wavelength 0.71073
_diffrn_reflns_av_R_equivalents 0.0619
_diffrn_reflns_av_sigmaI/netI 0.0797
_diffrn_reflns_limit_h_max 10
_diffrn_reflns_limit_h_min -13
_diffrn_reflns_limit_k_max 17
_diffrn_reflns_limit_k_min -15
_diffrn_reflns_limit_l_max 22
_diffrn_reflns_limit_l_min -17
_diffrn_reflns_number 17852
_diffrn_reflns_theta_full 28.31
_diffrn_reflns_theta_max 28.31
_diffrn_reflns_theta_min 1.91
_exptl_absorpt_coefficient_mu 0.517
_exptl_absorpt_correction_T_max 0.9501
_exptl_absorpt_correction_T_min 0.8603
_exptl_absorpt_correction_type none
_exptl_crystal_density_diffrn 1.357
_exptl_crystal_density_method 'not measured'
_exptl_crystal_F_000 1040
_exptl_crystal_size_max 0.30
_exptl_crystal_size_mid 0.10
_exptl_crystal_size_min 0.10
_refine_diff_density_max 0.380
_refine_diff_density_min -0.318
_refine_diff_density_rms 0.080
_refine_ls_extinction_coef 0.00036(17)
_refine_ls_extinction_expression Fc^*^=kFc[1+0.001xFc^2^\l^3^/sin(2\q)]^-1/4^
_refine_ls_extinction_method SHELXL
_refine_ls_goodness_of_fit_ref 1.061
_refine_ls_hydrogen_treatment mixed
_refine_ls_matrix_type full
_refine_ls_number_parameters 282
_refine_ls_number_reflns 5587
_refine_ls_number_restraints 0
_refine_ls_restrained_S_all 1.061
_refine_ls_R_factor_all 0.0909
_refine_ls_R_factor_gt 0.0454
_refine_ls_shift/su_max 0.039
_refine_ls_shift/su_mean 0.001
_refine_ls_structure_factor_coef Fsqd
_refine_ls_weighting_details 'calc w=1/[\s^2^(Fo^2^)+(0.0300P)^2^+0.0000P] where P=(Fo^2^+2Fc^2^)/3'
_refine_ls_weighting_scheme calc
_refine_ls_wR_factor_gt 0.0753
_refine_ls_wR_factor_ref 0.0850
_reflns_number_gt 3670
_reflns_number_total 5587
_reflns_threshold_expression >2sigma(I)
_cod_data_source_file b005117i.txt
_cod_data_source_block zrcs10
_cod_depositor_comments
;
The following automatic conversions were performed:
'_symmetry_cell_setting' value 'Monoclinic' changed to 'monoclinic'
according to '/home/saulius/struct/CIF-dictionaries/cif_core.dic'
dictionary named 'cif_core.dic' version 2.4.1 from 2010-06-29.

Automatic conversion script
Id: cif_fix_enum 1527 2010-12-29 10:47:43Z saulius 
;
_cod_original_sg_symbol_H-M P2(1)/n
_cod_database_code 7010027

loop_
_symmetry_equiv_pos_as_xyz
'x, y, z'
'-x+1/2, y+1/2, -z+1/2'
'-x, -y, -z'
'x-1/2, -y-1/2, z-1/2'

loop_
_atom_site_label
_atom_site_type_symbol
_atom_site_fract_x
_atom_site_fract_y
_atom_site_fract_z
_atom_site_U_iso_or_equiv
_atom_site_adp_type
_atom_site_occupancy
_atom_site_symmetry_multiplicity
_atom_site_calc_flag
_atom_site_refinement_flags
_atom_site_disorder_assembly
_atom_site_disorder_group
Zr Zr 0.43578(3) 0.52708(2) 0.246867(18) 0.02388(9) Uani 1 1 d . . .
C1 C 0.6372(3) 0.5326(2) 0.32624(17) 0.0284(7) Uani 1 1 d . . .
C2 C 0.7404(3) 0.4679(2) 0.34152(19) 0.0343(7) Uani 1 1 d . . .
H2A H 0.7279 0.4060 0.3196 0.041 Uiso 1 1 calc R . .
C3 C 0.8603(3) 0.4910(2) 0.3876(2) 0.0367(8) Uani 1 1 d . . .
H3A H 0.9271 0.4452 0.3967 0.044 Uiso 1 1 calc R . .
C4 C 0.8814(3) 0.5812(3) 0.41990(19) 0.0369(8) Uani 1 1 d . . .
H4A H 0.9631 0.5979 0.4502 0.044 Uiso 1 1 calc R . .
C5 C 0.7813(3) 0.6469(2) 0.40741(19) 0.0328(8) Uani 1 1 d . . .
H5A H 0.7949 0.7080 0.4305 0.039 Uiso 1 1 calc R . .
C6 C 0.6609(3) 0.6239(2) 0.36119(18) 0.0273(7) Uani 1 1 d . . .
C7 C 0.5559(3) 0.7001(2) 0.3445(2) 0.0343(8) Uani 1 1 d . . .
H7A H 0.5726 0.7409 0.3002 0.041 Uiso 1 1 calc R . .
H7B H 0.5614 0.7403 0.3929 0.041 Uiso 1 1 calc R . .
C8 C 0.4170(3) 0.6596(2) 0.3219(2) 0.0358(8) Uani 1 1 d . . .
H8A H 0.3585 0.7062 0.2902 0.043 Uiso 1 1 calc R . .
H8B H 0.3831 0.6431 0.3707 0.043 Uiso 1 1 calc R . .
Si Si 0.29648(9) 0.38687(6) 0.09967(5) 0.0290(2) Uani 1 1 d . . .
C11 C 0.3968(3) 0.4987(2) 0.09835(18) 0.0265(7) Uani 1 1 d . . .
C12 C 0.3497(3) 0.5942(2) 0.10833(18) 0.0290(7) Uani 1 1 d . . .
C13 C 0.4570(3) 0.6547(2) 0.13663(19) 0.0329(8) Uani 1 1 d . . .
C14 C 0.5714(3) 0.5993(2) 0.14547(19) 0.0328(8) Uani 1 1 d . . .
C15 C 0.5358(3) 0.5045(2) 0.12250(18) 0.0296(8) Uani 1 1 d . . .
C21 C 0.2960(3) 0.3836(2) 0.21181(18) 0.0264(7) Uani 1 1 d . . .
C22 C 0.2228(3) 0.4466(2) 0.25378(19) 0.0282(7) Uani 1 1 d . . .
C23 C 0.2840(3) 0.4533(2) 0.33600(18) 0.0289(7) Uani 1 1 d . . .
C24 C 0.3952(3) 0.3948(2) 0.34796(19) 0.0291(7) Uani 1 1 d . . .
C25 C 0.4036(3) 0.3515(2) 0.27280(19) 0.0267(7) Uani 1 1 d . . .
C32 C 0.2139(3) 0.6322(2) 0.0833(2) 0.0401(9) Uani 1 1 d . . .
H32A H 0.1904 0.6683 0.1277 0.060 Uiso 1 1 calc R . .
H32B H 0.1538 0.5794 0.0695 0.060 Uiso 1 1 calc R . .
H32C H 0.2097 0.6736 0.0365 0.060 Uiso 1 1 calc R . .
C33 C 0.4477(4) 0.7615(2) 0.1421(2) 0.0477(10) Uani 1 1 d . . .
H33A H 0.5323 0.7874 0.1654 0.072 Uiso 1 1 calc R . .
H33B H 0.3858 0.7781 0.1761 0.072 Uiso 1 1 calc R . .
H33C H 0.4190 0.7878 0.0882 0.072 Uiso 1 1 calc R . .
C34 C 0.7082(3) 0.6370(3) 0.1672(2) 0.0455(10) Uani 1 1 d . . .
H34A H 0.7396 0.6528 0.1180 0.068 Uiso 1 1 calc R . .
H34B H 0.7638 0.5887 0.1972 0.068 Uiso 1 1 calc R . .
H34C H 0.7092 0.6938 0.2004 0.068 Uiso 1 1 calc R . .
C35 C 0.6338(3) 0.4271(3) 0.1166(2) 0.0427(9) Uani 1 1 d . . .
H35A H 0.5909 0.3654 0.1123 0.064 Uiso 1 1 calc R . .
H35B H 0.7016 0.4283 0.1647 0.064 Uiso 1 1 calc R . .
H35C H 0.6718 0.4378 0.0689 0.064 Uiso 1 1 calc R . .
C42 C 0.0910(3) 0.4898(2) 0.2221(2) 0.0396(9) Uani 1 1 d . . .
H42A H 0.0265 0.4594 0.2482 0.059 Uiso 1 1 calc R . .
H42B H 0.0683 0.4802 0.1640 0.059 Uiso 1 1 calc R . .
H42C H 0.0935 0.5577 0.2339 0.059 Uiso 1 1 calc R . .
C43 C 0.2290(3) 0.5026(2) 0.4016(2) 0.0410(9) Uani 1 1 d . . .
H43A H 0.1701 0.4596 0.4222 0.061 Uiso 1 1 calc R . .
H43B H 0.1822 0.5594 0.3796 0.061 Uiso 1 1 calc R . .
H43C H 0.2992 0.5205 0.4454 0.061 Uiso 1 1 calc R . .
C44 C 0.4806(3) 0.3733(2) 0.42845(19) 0.0404(9) Uani 1 1 d . . .
H44A H 0.4906 0.4305 0.4616 0.061 Uiso 1 1 calc R . .
H44B H 0.5651 0.3522 0.4199 0.061 Uiso 1 1 calc R . .
H44C H 0.4410 0.3234 0.4557 0.061 Uiso 1 1 calc R . .
C45 C 0.5024(3) 0.2755(2) 0.2632(2) 0.0391(8) Uani 1 1 d . . .
H45A H 0.5650 0.3016 0.2332 0.059 Uiso 1 1 calc R . .
H45B H 0.4584 0.2215 0.2339 0.059 Uiso 1 1 calc R . .
H45C H 0.5470 0.2548 0.3163 0.059 Uiso 1 1 calc R . .
C51 C 0.1303(3) 0.3929(3) 0.0357(2) 0.0429(9) Uani 1 1 d . . .
H51A H 0.1370 0.4091 -0.0195 0.064 Uiso 1 1 calc R . .
H51B H 0.0797 0.4412 0.0571 0.064 Uiso 1 1 calc R . .
H51C H 0.0879 0.3313 0.0363 0.064 Uiso 1 1 calc R . .
C52 C 0.3705(4) 0.2801(2) 0.0599(2) 0.0447(9) Uani 1 1 d . . .
H52A H 0.4514 0.2642 0.0959 0.067 Uiso 1 1 calc R . .
H52B H 0.3876 0.2940 0.0062 0.067 Uiso 1 1 calc R . .
H52C H 0.3111 0.2265 0.0567 0.067 Uiso 1 1 calc R . .

loop_
_atom_site_aniso_label
_atom_site_aniso_U_11
_atom_site_aniso_U_22
_atom_site_aniso_U_33
_atom_site_aniso_U_23
_atom_site_aniso_U_13
_atom_site_aniso_U_12
Zr 0.02272(16) 0.02276(16) 0.02616(16) 0.00112(15) 0.00457(11) -0.00028(15)
C1 0.0291(17) 0.0283(17) 0.0285(17) 0.0049(15) 0.0072(13) -0.0008(15)
C2 0.0318(19) 0.0335(19) 0.0375(19) -0.0029(16) 0.0061(14) -0.0033(16)
C3 0.0266(19) 0.046(2) 0.037(2) 0.0058(16) 0.0046(15) 0.0044(15)
C4 0.027(2) 0.051(2) 0.031(2) -0.0013(16) 0.0018(15) -0.0073(16)
C5 0.032(2) 0.035(2) 0.0307(19) -0.0008(14) 0.0064(15) -0.0081(15)
C6 0.0291(19) 0.0273(18) 0.0272(18) 0.0014(13) 0.0097(14) -0.0024(13)
C7 0.038(2) 0.0270(19) 0.038(2) -0.0030(14) 0.0067(16) 0.0013(14)
C8 0.031(2) 0.033(2) 0.045(2) 0.0011(16) 0.0117(16) 0.0032(15)
Si 0.0305(5) 0.0270(5) 0.0281(5) -0.0011(4) 0.0022(4) 0.0004(4)
C11 0.0282(18) 0.0283(18) 0.0229(17) 0.0033(12) 0.0048(13) 0.0006(12)
C12 0.0325(19) 0.0276(18) 0.0267(18) 0.0075(13) 0.0049(14) 0.0004(14)
C13 0.042(2) 0.0293(19) 0.0282(19) 0.0060(14) 0.0074(15) -0.0023(15)
C14 0.036(2) 0.038(2) 0.0251(18) 0.0042(14) 0.0089(15) -0.0070(15)
C15 0.0284(18) 0.036(2) 0.0257(18) 0.0014(13) 0.0089(14) 0.0013(13)
C21 0.0236(17) 0.0231(17) 0.0316(18) -0.0005(13) 0.0031(14) -0.0040(13)
C22 0.0234(17) 0.0274(19) 0.0340(19) 0.0045(13) 0.0061(14) -0.0045(12)
C23 0.0310(18) 0.0297(19) 0.0281(18) 0.0005(13) 0.0111(14) -0.0075(13)
C24 0.0307(19) 0.0261(18) 0.0295(18) 0.0051(14) 0.0035(14) -0.0088(14)
C25 0.0289(18) 0.0200(17) 0.0315(19) 0.0054(13) 0.0063(14) -0.0026(13)
C32 0.040(2) 0.035(2) 0.043(2) 0.0069(16) 0.0044(17) 0.0062(16)
C33 0.065(3) 0.029(2) 0.046(2) 0.0082(16) 0.005(2) -0.0052(18)
C34 0.037(2) 0.058(3) 0.043(2) 0.0033(18) 0.0126(17) -0.0157(18)
C35 0.034(2) 0.052(2) 0.046(2) -0.0018(18) 0.0149(17) 0.0095(17)
C42 0.031(2) 0.047(2) 0.041(2) 0.0033(16) 0.0060(15) 0.0049(15)
C43 0.040(2) 0.049(2) 0.038(2) -0.0056(15) 0.0168(17) -0.0088(16)
C44 0.044(2) 0.043(2) 0.031(2) 0.0094(16) -0.0023(16) -0.0043(17)
C45 0.040(2) 0.030(2) 0.045(2) 0.0033(15) -0.0011(17) 0.0062(15)
C51 0.042(2) 0.047(2) 0.036(2) 0.0000(16) -0.0026(17) -0.0057(17)
C52 0.059(3) 0.034(2) 0.041(2) -0.0039(16) 0.0091(19) 0.0041(17)

loop_
_atom_type_symbol
_atom_type_description
_atom_type_scat_dispersion_real
_atom_type_scat_dispersion_imag
_atom_type_scat_source
C C 0.0033 0.0016 'International Tables Vol C Tables 4.2.6.8 and 6.1.1.4'
H H 0.0000 0.0000 'International Tables Vol C Tables 4.2.6.8 and 6.1.1.4'
Si Si 0.0817 0.0704 'International Tables Vol C Tables 4.2.6.8 and 6.1.1.4'
Zr Zr -2.9673 0.5597 'International Tables Vol C Tables 4.2.6.8 and 6.1.1.4'

loop_
_geom_angle_atom_site_label_1
_geom_angle_atom_site_label_2
_geom_angle_atom_site_label_3
_geom_angle
_geom_angle_site_symmetry_1
_geom_angle_site_symmetry_3
_geom_angle_publ_flag
C8 Zr C1 79.35(12) . . ?
C8 Zr C11 132.25(11) . . ?
C1 Zr C11 123.58(10) . . ?
C8 Zr C21 132.96(11) . . ?
C1 Zr C21 127.23(11) . . ?
C11 Zr C21 69.83(10) . . ?
C8 Zr C12 98.86(11) . . ?
C1 Zr C12 131.40(10) . . ?
C11 Zr C12 33.63(10) . . ?
C21 Zr C12 89.43(10) . . ?
C8 Zr C22 99.77(10) . . ?
C1 Zr C22 136.01(10) . . ?
C11 Zr C22 89.71(10) . . ?
C21 Zr C22 33.33(9) . . ?
C12 Zr C22 92.45(10) . . ?
C8 Zr C15 130.78(11) . . ?
C1 Zr C15 90.29(10) . . ?
C11 Zr C15 33.38(10) . . ?
C21 Zr C15 91.17(10) . . ?
C12 Zr C15 54.16(10) . . ?
C22 Zr C15 119.36(10) . . ?
C8 Zr C25 132.08(11) . . ?
C1 Zr C25 94.07(10) . . ?
C11 Zr C25 90.88(10) . . ?
C21 Zr C25 33.44(10) . . ?
C12 Zr C25 119.09(10) . . ?
C22 Zr C25 53.88(10) . . ?
C15 Zr C25 96.30(10) . . ?
C8 Zr C23 83.06(10) . . ?
C1 Zr C23 106.10(10) . . ?
C11 Zr C23 120.86(10) . . ?
C21 Zr C23 54.42(9) . . ?
C12 Zr C23 122.02(10) . . ?
C22 Zr C23 31.99(10) . . ?
C15 Zr C23 145.23(10) . . ?
C25 Zr C23 52.99(9) . . ?
C8 Zr C24 100.28(11) . . ?
C1 Zr C24 83.64(10) . . ?
C11 Zr C24 121.70(10) . . ?
C21 Zr C24 54.45(10) . . ?
C12 Zr C24 142.74(10) . . ?
C22 Zr C24 52.93(10) . . ?
C15 Zr C24 126.45(10) . . ?
C25 Zr C24 32.03(9) . . ?
C23 Zr C24 31.46(9) . . ?
C8 Zr C13 82.04(12) . . ?
C1 Zr C13 101.47(11) . . ?
C11 Zr C13 54.37(10) . . ?
C21 Zr C13 120.60(10) . . ?
C12 Zr C13 32.02(10) . . ?
C22 Zr C13 122.14(10) . . ?
C15 Zr C13 52.88(10) . . ?
C25 Zr C13 144.93(10) . . ?
C23 Zr C13 145.49(10) . . ?
C24 Zr C13 174.74(10) . . ?
C8 Zr C14 99.15(11) . . ?
C1 Zr C14 79.09(10) . . ?
C11 Zr C14 54.21(10) . . ?
C21 Zr C14 121.67(10) . . ?
C12 Zr C14 52.99(10) . . ?
C22 Zr C14 142.74(10) . . ?
C15 Zr C14 31.84(10) . . ?
C25 Zr C14 126.41(10) . . ?
C23 Zr C14 174.70(10) . . ?
C24 Zr C14 151.05(11) . . ?
C13 Zr C14 31.34(10) . . ?
C2 C1 C6 116.2(3) . . ?
C2 C1 Zr 133.3(2) . . ?
C6 C1 Zr 110.3(2) . . ?
C3 C2 C1 122.7(3) . . ?
C4 C3 C2 119.8(3) . . ?
C3 C4 C5 119.4(3) . . ?
C4 C5 C6 121.0(3) . . ?
C5 C6 C1 120.9(3) . . ?
C5 C6 C7 119.4(3) . . ?
C1 C6 C7 119.7(3) . . ?
C6 C7 C8 113.9(3) . . ?
C7 C8 Zr 105.13(19) . . ?
C52 Si C51 103.63(17) . . ?
C52 Si C21 114.70(15) . . ?
C51 Si C21 113.47(15) . . ?
C52 Si C11 112.99(15) . . ?
C51 Si C11 114.63(15) . . ?
C21 Si C11 97.93(13) . . ?
C15 C11 C12 105.4(3) . . ?
C15 C11 Si 125.4(2) . . ?
C12 C11 Si 124.2(2) . . ?
C15 C11 Zr 75.01(17) . . ?
C12 C11 Zr 74.39(17) . . ?
Si C11 Zr 96.18(12) . . ?
C13 C12 C11 109.0(3) . . ?
C13 C12 C32 122.1(3) . . ?
C11 C12 C32 128.4(3) . . ?
C13 C12 Zr 77.83(18) . . ?
C11 C12 Zr 71.98(17) . . ?
C32 C12 Zr 123.2(2) . . ?
C14 C13 C12 108.1(3) . . ?
C14 C13 C33 127.1(3) . . ?
C12 C13 C33 124.0(3) . . ?
C14 C13 Zr 74.54(18) . . ?
C12 C13 Zr 70.15(17) . . ?
C33 C13 Zr 128.5(2) . . ?
C13 C14 C15 108.2(3) . . ?
C13 C14 C34 125.7(3) . . ?
C15 C14 C34 125.8(3) . . ?
C13 C14 Zr 74.13(17) . . ?
C15 C14 Zr 70.53(17) . . ?
C34 C14 Zr 125.9(2) . . ?
C14 C15 C11 109.3(3) . . ?
C14 C15 C35 123.0(3) . . ?
C11 C15 C35 127.4(3) . . ?
C14 C15 Zr 77.64(17) . . ?
C11 C15 Zr 71.61(16) . . ?
C35 C15 Zr 122.5(2) . . ?
C22 C21 C25 105.1(3) . . ?
C22 C21 Si 125.2(2) . . ?
C25 C21 Si 124.6(2) . . ?
C22 C21 Zr 74.52(17) . . ?
C25 C21 Zr 74.79(16) . . ?
Si C21 Zr 96.00(12) . . ?
C23 C22 C21 109.5(3) . . ?
C23 C22 C42 122.3(3) . . ?
C21 C22 C42 127.6(3) . . ?
C23 C22 Zr 76.84(17) . . ?
C21 C22 Zr 72.15(16) . . ?
C42 C22 Zr 124.3(2) . . ?
C24 C23 C22 108.2(3) . . ?
C24 C23 C43 125.7(3) . . ?
C22 C23 C43 125.5(3) . . ?
C24 C23 Zr 74.52(16) . . ?
C22 C23 Zr 71.17(16) . . ?
C43 C23 Zr 126.9(2) . . ?
C23 C24 C25 108.1(3) . . ?
C23 C24 C44 125.5(3) . . ?
C25 C24 C44 126.1(3) . . ?
C23 C24 Zr 74.02(17) . . ?
C25 C24 Zr 71.25(16) . . ?
C44 C24 Zr 125.9(2) . . ?
C24 C25 C21 109.1(3) . . ?
C24 C25 C45 123.6(3) . . ?
C21 C25 C45 126.9(3) . . ?
C24 C25 Zr 76.72(17) . . ?
C21 C25 Zr 71.78(16) . . ?
C45 C25 Zr 123.3(2) . . ?

loop_
_geom_bond_atom_site_label_1
_geom_bond_atom_site_label_2
_geom_bond_distance
_geom_bond_site_symmetry_2
_geom_bond_publ_flag
Zr C8 2.271(3) . ?
Zr C1 2.275(3) . ?
Zr C11 2.481(3) . ?
Zr C21 2.490(3) . ?
Zr C12 2.513(3) . ?
Zr C22 2.521(3) . ?
Zr C15 2.526(3) . ?
Zr C25 2.530(3) . ?
Zr C23 2.594(3) . ?
Zr C24 2.600(3) . ?
Zr C13 2.611(3) . ?
Zr C14 2.617(3) . ?
C1 C2 1.397(4) . ?
C1 C6 1.409(4) . ?
C2 C3 1.383(4) . ?
C3 C4 1.375(5) . ?
C4 C5 1.380(4) . ?
C5 C6 1.389(4) . ?
C6 C7 1.520(4) . ?
C7 C8 1.541(4) . ?
Si C52 1.864(3) . ?
Si C51 1.867(3) . ?
Si C21 1.884(3) . ?
Si C11 1.888(3) . ?
C11 C15 1.438(4) . ?
C11 C12 1.445(4) . ?
C12 C13 1.416(4) . ?
C12 C32 1.503(4) . ?
C13 C14 1.412(4) . ?
C13 C33 1.501(4) . ?
C14 C15 1.413(4) . ?
C14 C34 1.506(4) . ?
C15 C35 1.508(4) . ?
C21 C22 1.437(4) . ?
C21 C25 1.445(4) . ?
C22 C23 1.411(4) . ?
C22 C42 1.509(4) . ?
C23 C24 1.408(4) . ?
C23 C43 1.502(4) . ?
C24 C25 1.417(4) . ?
C24 C44 1.503(4) . ?
C25 C45 1.513(4) . ?
